data_7205775
loop_
_publ_author_name
'Hou, Guangfeng'
'Bi, Lihua'
'Li, Bao'
'Wang, Bin'
'Wu, Lixin'

_publ_section_title
;
 Polyoxometalate charge directed coordination assemblies: Macrocycles
 and polymer chains
;
_journal_issue 10
_journal_name_full CrystEngComm
_journal_page_first 3526
_journal_paper_doi 10.1039/c0ce00761g
_journal_volume 13
_journal_year 2011
_chemical_formula_moiety 'C56 H56 Cu4 N16, Mo12 O40 Si'
_chemical_formula_sum 'C56 H56 Cu4 Mo12 N16 O40 Si'
_chemical_formula_weight 3026.74
_chemical_name_systematic
;
?
;
_space_group_IT_number 15
_symmetry_cell_setting monoclinic
_symmetry_space_group_name_Hall '-C 2yc'
_symmetry_space_group_name_H-M 'C 1 2/c 1'
_atom_sites_solution_hydrogens geom
_atom_sites_solution_primary direct
_atom_sites_solution_secondary difmap
_audit_creation_method SHELXL-97
_cell_angle_alpha 90.00
_cell_angle_beta 105.36(3)
_cell_angle_gamma 90.00
_cell_formula_units_Z 4
_cell_length_a 17.473(3)
_cell_length_b 19.379(4)
_cell_length_c 24.951(5)
_cell_measurement_reflns_used 34843
_cell_measurement_temperature 291(2)
_cell_measurement_theta_max 27.50
_cell_measurement_theta_min 3.00
_cell_volume 8147(3)
_computing_cell_refinement 'RAPID-AUTO (Rigaku 1998 <i>RAPID-AUTO</i>)'
_computing_data_collection 'RAPID-AUTO (Rigaku 1998 <i>RAPID-AUTO</i>)'
_computing_data_reduction 'CrystalClear (Rigaku/MSC and Rigaku Corporation, 2002)'
_computing_molecular_graphics 'SHELXTL (Sheldrick, 2008)'
_computing_publication_material SHELXL-97
_computing_structure_refinement 'SHELXL-97 (Sheldrick, 2008)'
_computing_structure_solution 'SHELXS-97 (Sheldrick, 2008)'
_diffrn_ambient_temperature 291(2)
_diffrn_measured_fraction_theta_full 0.977
_diffrn_measured_fraction_theta_max 0.977
_diffrn_measurement_device_type 'Rigaku RAXIS-RAPID'
_diffrn_measurement_method '\w scan'
_diffrn_radiation_monochromator graphite
_diffrn_radiation_source 'fine-focus sealed tube'
_diffrn_radiation_type MoK\a
_diffrn_radiation_wavelength 0.71073
_diffrn_reflns_av_R_equivalents 0.0280
_diffrn_reflns_av_sigmaI/netI 0.0224
_diffrn_reflns_limit_h_max 20
_diffrn_reflns_limit_h_min -20
_diffrn_reflns_limit_k_max 23
_diffrn_reflns_limit_k_min -23
_diffrn_reflns_limit_l_max 29
_diffrn_reflns_limit_l_min -26
_diffrn_reflns_number 30204
_diffrn_reflns_theta_full 25.00
_diffrn_reflns_theta_max 25.00
_diffrn_reflns_theta_min 3.15
_diffrn_standards_decay_% 0
_diffrn_standards_interval_count 0
_diffrn_standards_interval_time 0
_diffrn_standards_number 0
_exptl_absorpt_coefficient_mu 2.913
_exptl_absorpt_correction_T_max 0.4121
_exptl_absorpt_correction_T_min 0.3917
_exptl_absorpt_correction_type multi-scan
_exptl_absorpt_process_details 'ABSCOR (Higashi, 1995)'
_exptl_crystal_colour black
_exptl_crystal_density_diffrn 2.468
_exptl_crystal_density_method 'not measured'
_exptl_crystal_description block
_exptl_crystal_F_000 5829
_exptl_crystal_size_max 0.40
_exptl_crystal_size_mid 0.38
_exptl_crystal_size_min 0.37
_refine_diff_density_max 1.457
_refine_diff_density_min -1.333
_refine_diff_density_rms 0.167
_refine_ls_extinction_method none
_refine_ls_goodness_of_fit_ref 1.093
_refine_ls_hydrogen_treatment constr
_refine_ls_matrix_type full
_refine_ls_number_parameters 602
_refine_ls_number_reflns 7024
_refine_ls_number_restraints 36
_refine_ls_restrained_S_all 1.128
_refine_ls_R_factor_all 0.0725
_refine_ls_R_factor_gt 0.0696
_refine_ls_shift/su_max 0.001
_refine_ls_shift/su_mean 0.000
_refine_ls_structure_factor_coef Fsqd
_refine_ls_weighting_details 'calc w=1/[\s^2^(Fo^2^)+(0.0685P)^2^+272.7259P] where P=(Fo^2^+2Fc^2^)/3'
_refine_ls_weighting_scheme calc
_refine_ls_wR_factor_gt 0.1720
_refine_ls_wR_factor_ref 0.1739
_reflns_number_gt 6695
_reflns_number_total 7024
_reflns_threshold_expression >2sigma(I)
_cod_data_source_file c0ce00761g.txt
_cod_data_source_block s12-17
_cod_depositor_comments
;
The following automatic conversions were performed:
'_exptl_absorpt_correction_type' value 'Multi-scan' changed to
'multi-scan' according to
'/home/saulius/struct/CIF-dictionaries/cif_core.dic' dictionary named
'cif_core.dic' version 2.4.1 from 2010-06-29.

Automatic conversion script
Id: cif_fix_enum 1555 2011-01-17 13:19:09Z saulius 
;
_cod_original_sg_symbol_H-M 'C 2/c'
_cod_database_code 7205775

loop_
_symmetry_equiv_pos_as_xyz
'x, y, z'
'-x, y, -z+1/2'
'x+1/2, y+1/2, z'
'-x+1/2, y+1/2, -z+1/2'
'-x, -y, -z'
'x, -y, z-1/2'
'-x+1/2, -y+1/2, -z'
'x+1/2, -y+1/2, z-1/2'

loop_
_atom_site_label
_atom_site_type_symbol
_atom_site_fract_x
_atom_site_fract_y
_atom_site_fract_z
_atom_site_U_iso_or_equiv
_atom_site_adp_type
_atom_site_occupancy
_atom_site_symmetry_multiplicity
_atom_site_calc_flag
_atom_site_refinement_flags
_atom_site_disorder_assembly
_atom_site_disorder_group
C1 C -0.1090(11) 0.5002(13) 0.3174(9) 0.111(7) Uani 1 1 d . . .
H1 H -0.1533 0.4838 0.2908 0.133 Uiso 1 1 calc R . .
C2 C -0.1141(11) 0.5307(11) 0.3654(9) 0.097(6) Uani 1 1 d . . .
H2 H -0.1592 0.5406 0.3771 0.117 Uiso 1 1 calc R . .
C3 C -0.0396(9) 0.5428(8) 0.3914(7) 0.069(4) Uani 1 1 d . . .
H3 H -0.0224 0.5619 0.4268 0.082 Uiso 1 1 calc R . .
C4 C 0.0955(9) 0.5225(8) 0.3766(7) 0.075(4) Uani 1 1 d . . .
H4A H 0.1121 0.4755 0.3722 0.090 Uiso 1 1 calc R . .
H4B H 0.1144 0.5341 0.4157 0.090 Uiso 1 1 calc R . .
C5 C 0.1352(9) 0.5694(8) 0.3446(7) 0.070(4) Uani 1 1 d . . .
C6 C 0.0938(9) 0.6209(8) 0.3119(7) 0.072(4) Uani 1 1 d . . .
H6 H 0.0398 0.6262 0.3084 0.086 Uiso 1 1 calc R . .
C7 C 0.1319(9) 0.6649(9) 0.2842(6) 0.072(4) Uani 1 1 d . . .
H7 H 0.1019 0.6988 0.2617 0.087 Uiso 1 1 calc R . .
C8 C 0.2100(9) 0.6619(8) 0.2877(6) 0.065(4) Uani 1 1 d . . .
C9 C 0.2535(9) 0.6087(10) 0.3207(7) 0.082(5) Uani 1 1 d . . .
H9 H 0.3075 0.6039 0.3240 0.099 Uiso 1 1 calc R . .
C10 C 0.2151(9) 0.5634(7) 0.3484(6) 0.065(4) Uani 1 1 d . . .
H10 H 0.2441 0.5283 0.3700 0.079 Uiso 1 1 calc R . .
C11 C 0.2507(13) 0.7095(12) 0.2577(7) 0.105(7) Uani 1 1 d . . .
H11A H 0.2149 0.7470 0.2420 0.126 Uiso 1 1 calc R . .
H11B H 0.2628 0.6848 0.2271 0.126 Uiso 1 1 calc R . .
C12 C 0.3961(14) 0.7454(12) 0.2834(10) 0.113(8) Uani 1 1 d . . .
H12 H 0.4132 0.7207 0.2568 0.135 Uiso 1 1 calc R . .
C13 C 0.4373(11) 0.7934(16) 0.3173(8) 0.122(9) Uani 1 1 d . . .
H13 H 0.4868 0.8112 0.3175 0.147 Uiso 1 1 calc R . .
C14 C 0.3902(10) 0.8114(11) 0.3527(9) 0.102(7) Uani 1 1 d . . .
H14 H 0.4036 0.8433 0.3816 0.122 Uiso 1 1 calc R . .
C15 C 0.2105(8) 0.6674(7) 0.4578(5) 0.057(3) Uani 1 1 d . . .
H15 H 0.2514 0.6368 0.4574 0.068 Uiso 1 1 calc R . .
C16 C 0.1517(10) 0.6558(8) 0.4850(6) 0.071(4) Uani 1 1 d . . .
H16 H 0.1463 0.6180 0.5066 0.085 Uiso 1 1 calc R . .
C17 C 0.1031(9) 0.7131(7) 0.4728(6) 0.061(3) Uani 1 1 d . . .
H17 H 0.0572 0.7208 0.4841 0.073 Uiso 1 1 calc R . .
C18 C 0.1080(11) 0.8265(7) 0.4270(5) 0.066(4) Uani 1 1 d . . .
H18A H 0.1339 0.8568 0.4573 0.079 Uiso 1 1 calc R . .
H18B H 0.0512 0.8294 0.4227 0.079 Uiso 1 1 calc R . .
C19 C 0.1256(8) 0.8522(6) 0.3738(5) 0.050(3) Uani 1 1 d . . .
C20 C 0.1739(10) 0.9088(7) 0.3768(5) 0.065(4) Uani 1 1 d . . .
H20 H 0.1990 0.9277 0.4112 0.078 Uiso 1 1 calc R . .
C21 C 0.1853(9) 0.9377(7) 0.3294(6) 0.062(3) Uani 1 1 d . . .
H21 H 0.2173 0.9765 0.3321 0.074 Uiso 1 1 calc R . .
C22 C 0.1500(8) 0.9099(7) 0.2773(5) 0.051(3) Uani 1 1 d . . .
C23 C 0.1030(9) 0.8522(8) 0.2761(6) 0.066(4) Uani 1 1 d . . .
H23 H 0.0795 0.8315 0.2422 0.079 Uiso 1 1 calc R . .
C24 C 0.0900(9) 0.8248(7) 0.3238(6) 0.062(4) Uani 1 1 d . . .
H24 H 0.0565 0.7870 0.3215 0.074 Uiso 1 1 calc R . .
C25 C 0.1687(9) 0.9403(9) 0.2265(6) 0.071(4) Uani 1 1 d . . .
H25A H 0.1970 0.9834 0.2369 0.085 Uiso 1 1 calc R . .
H25B H 0.2041 0.9090 0.2143 0.085 Uiso 1 1 calc R . .
C26 C 0.0962(7) 0.9440(6) 0.1260(5) 0.048(3) Uani 1 1 d . . .
H26 H 0.1332 0.9207 0.1120 0.058 Uiso 1 1 calc R . .
C27 C 0.0292(9) 0.9745(7) 0.0954(6) 0.064(4) Uani 1 1 d . . .
H27 H 0.0117 0.9763 0.0569 0.077 Uiso 1 1 calc R . .
C28 C -0.0085(9) 1.0027(7) 0.1332(6) 0.066(4) Uani 1 1 d . . .
H28 H -0.0562 1.0268 0.1236 0.079 Uiso 1 1 calc R . .
Cu1 Cu 0.0000 0.4846(2) 0.2500 0.1022(11) Uani 1 2 d S . .
Cu2 Cu 0.25332(13) 0.76096(11) 0.38142(8) 0.0769(6) Uani 1 1 d . . .
Cu3 Cu 0.0000 0.99413(13) 0.2500 0.0725(8) Uani 1 2 d S . .
Mo1 Mo 0.22220(5) 0.06982(4) 0.50742(4) 0.0335(2) Uani 1 1 d . . .
Mo2 Mo 0.05597(6) 0.18006(5) 0.46532(4) 0.0393(2) Uani 1 1 d . . .
Mo3 Mo 0.08617(6) 0.36121(6) 0.47748(4) 0.0466(3) Uani 1 1 d . . .
Mo4 Mo 0.36402(7) 0.24316(5) 0.40204(5) 0.0501(3) Uani 1 1 d . . .
Mo5 Mo 0.18286(6) 0.33475(6) 0.37092(4) 0.0456(3) Uani 1 1 d . . .
Mo6 Mo 0.18082(6) 0.15265(5) 0.37676(4) 0.0401(2) Uani 1 1 d . . .
N1 N -0.0368(8) 0.4958(7) 0.3114(5) 0.072(3) Uani 1 1 d . . .
N2 N 0.0072(7) 0.5245(6) 0.3607(5) 0.059(3) Uani 1 1 d . . .
N3 N 0.3246(8) 0.7760(8) 0.3383(6) 0.078(4) Uani 1 1 d . . .
N4 N 0.3266(9) 0.7393(8) 0.2944(7) 0.100(6) Uani 1 1 d . . .
N5 N 0.2000(7) 0.7281(6) 0.4325(4) 0.057(3) Uani 1 1 d . . .
N6 N 0.1338(8) 0.7555(6) 0.4419(4) 0.059(3) Uani 1 1 d . . .
N7 N 0.0347(7) 0.9898(5) 0.1857(5) 0.055(3) Uani 1 1 d . . .
N8 N 0.1001(6) 0.9533(5) 0.1801(4) 0.046(2) Uani 1 1 d . . .
O1 O 0.2552(5) 0.0906(7) 0.5814(4) 0.086(4) Uani 1 1 d . . .
O2 O 0.2138(7) -0.0159(4) 0.5075(4) 0.074(3) Uani 1 1 d . . .
O3 O 0.3349(5) 0.0767(8) 0.5048(3) 0.095(5) Uani 1 1 d . . .
O4 O 0.1194(5) 0.0985(5) 0.4974(3) 0.063(3) Uani 1 1 d . . .
O5 O 0.2072(5) 0.0811(5) 0.4258(3) 0.063(3) Uani 1 1 d . . .
O6 O 0.0738(8) 0.1987(5) 0.5474(4) 0.087(3) Uani 1 1 d U . .
O7 O 0.0329(9) 0.2707(5) 0.4538(4) 0.088(3) Uani 1 1 d U . .
O8 O -0.0325(5) 0.1451(6) 0.4556(4) 0.073(3) Uani 1 1 d . . .
O9 O 0.0918(9) 0.3349(5) 0.5494(4) 0.088(3) Uani 1 1 d U . .
O10 O 0.0046(5) 0.4092(5) 0.4629(4) 0.058(2) Uani 1 1 d . . .
O11 O 0.1025(6) 0.3549(8) 0.4020(4) 0.091(4) Uani 1 1 d . . .
O12 O 0.1578(5) 0.3803(4) 0.3123(3) 0.054(2) Uani 1 1 d . . .
O13 O 0.2906(6) 0.3082(5) 0.3690(6) 0.088(3) Uani 1 1 d U . .
O14 O 0.1488(6) 0.2491(5) 0.3495(6) 0.090(3) Uani 1 1 d U . .
O15 O 0.4164(5) 0.2354(4) 0.3560(3) 0.0479(19) Uani 1 1 d . . .
O16 O 0.2807(6) 0.1723(5) 0.3713(6) 0.089(3) Uani 1 1 d U . .
O17 O 0.1421(6) 0.1112(5) 0.3173(3) 0.062(2) Uani 1 1 d . . .
O18 O 0.0822(5) 0.1630(5) 0.4009(3) 0.061(2) Uani 1 1 d . . .
O19 O 0.2414(7) 0.2445(6) 0.4317(5) 0.029(3) Uani 0.50 1 d P . .
O20 O 0.1564(8) 0.2571(6) 0.5049(5) 0.031(3) Uani 0.50 1 d P . .
O21 O 0.1997(7) 0.1868(6) 0.4746(5) 0.024(3) Uani 0.50 1 d P . .
O22 O 0.2834(8) 0.1772(6) 0.5268(5) 0.029(3) Uani 0.50 1 d P . .
Si Si 0.2500 0.2500 0.5000 0.0301(8) Uani 1 2 d S . .

loop_
_atom_site_aniso_label
_atom_site_aniso_U_11
_atom_site_aniso_U_22
_atom_site_aniso_U_33
_atom_site_aniso_U_23
_atom_site_aniso_U_13
_atom_site_aniso_U_12
C1 0.057(11) 0.16(2) 0.113(16) 0.001(15) 0.014(10) -0.035(12)
C2 0.073(12) 0.114(16) 0.114(15) -0.034(13) 0.041(11) -0.011(11)
C3 0.072(10) 0.058(8) 0.084(10) -0.004(7) 0.034(8) 0.014(7)
C4 0.060(9) 0.066(9) 0.103(12) 0.011(9) 0.029(8) 0.012(7)
C5 0.070(9) 0.058(9) 0.094(11) -0.025(8) 0.043(9) -0.017(7)
C6 0.057(8) 0.060(9) 0.103(12) -0.001(8) 0.030(8) -0.015(7)
C7 0.068(9) 0.080(10) 0.059(8) 0.010(8) 0.000(7) -0.005(8)
C8 0.062(9) 0.078(10) 0.063(8) -0.031(8) 0.033(7) -0.021(8)
C9 0.054(8) 0.102(13) 0.095(12) -0.057(11) 0.028(8) -0.003(9)
C10 0.076(10) 0.052(8) 0.074(9) -0.002(7) 0.030(8) 0.016(7)
C11 0.125(16) 0.132(18) 0.067(11) -0.040(11) 0.039(11) -0.036(14)
C12 0.109(16) 0.134(19) 0.124(17) -0.042(14) 0.080(15) -0.033(14)
C13 0.055(10) 0.23(3) 0.084(13) 0.004(16) 0.017(9) -0.042(14)
C14 0.060(10) 0.124(16) 0.113(15) -0.035(13) 0.010(10) -0.048(11)
C15 0.062(8) 0.053(8) 0.050(7) -0.001(6) 0.005(6) 0.011(6)
C16 0.100(12) 0.054(8) 0.060(8) 0.012(7) 0.024(8) 0.007(8)
C17 0.067(9) 0.064(8) 0.056(8) 0.014(7) 0.024(7) 0.008(7)
C18 0.109(12) 0.048(7) 0.045(7) 0.005(6) 0.028(7) 0.002(8)
C19 0.063(8) 0.040(6) 0.048(7) 0.009(5) 0.019(6) 0.005(6)
C20 0.097(11) 0.047(7) 0.045(7) -0.004(6) 0.009(7) -0.001(7)
C21 0.068(9) 0.046(7) 0.070(9) 0.002(6) 0.018(7) -0.016(6)
C22 0.057(7) 0.053(7) 0.045(6) 0.008(5) 0.019(6) -0.006(6)
C23 0.080(10) 0.071(9) 0.049(7) -0.006(7) 0.021(7) -0.025(8)
C24 0.071(9) 0.058(8) 0.056(8) -0.002(6) 0.014(7) -0.021(7)
C25 0.063(9) 0.094(11) 0.068(9) 0.020(8) 0.038(7) 0.000(8)
C26 0.058(7) 0.042(6) 0.056(7) 0.003(5) 0.037(6) 0.006(5)
C27 0.085(10) 0.068(9) 0.045(7) 0.023(6) 0.026(7) 0.018(8)
C28 0.074(9) 0.055(8) 0.085(10) 0.041(7) 0.050(8) 0.036(7)
Cu1 0.132(3) 0.099(2) 0.092(2) 0.000 0.058(2) 0.000
Cu2 0.0889(14) 0.0906(14) 0.0607(11) -0.0181(10) 0.0365(10) -0.0248(11)
Cu3 0.110(2) 0.0597(14) 0.0759(16) 0.000 0.0731(17) 0.000
Mo1 0.0436(5) 0.0247(4) 0.0341(5) 0.0009(3) 0.0137(4) -0.0043(4)
Mo2 0.0430(5) 0.0374(5) 0.0393(5) -0.0016(4) 0.0139(4) -0.0109(4)
Mo3 0.0522(6) 0.0514(6) 0.0390(5) 0.0071(4) 0.0172(4) 0.0254(5)
Mo4 0.0738(7) 0.0347(5) 0.0612(7) 0.0101(4) 0.0521(6) 0.0089(5)
Mo5 0.0398(5) 0.0522(6) 0.0471(6) 0.0280(5) 0.0154(4) 0.0056(4)
Mo6 0.0437(5) 0.0308(5) 0.0472(5) -0.0076(4) 0.0145(4) -0.0059(4)
N1 0.062(8) 0.079(9) 0.076(8) -0.008(7) 0.018(6) -0.007(7)
N2 0.059(7) 0.046(6) 0.072(7) -0.003(5) 0.017(6) -0.004(5)
N3 0.065(8) 0.103(10) 0.074(8) -0.025(8) 0.031(7) -0.031(7)
N4 0.095(11) 0.113(12) 0.120(12) -0.052(10) 0.074(10) -0.061(9)
N5 0.078(8) 0.060(7) 0.032(5) -0.002(5) 0.012(5) -0.010(6)
N6 0.082(8) 0.051(6) 0.043(6) 0.002(5) 0.017(5) 0.003(6)
N7 0.071(7) 0.043(5) 0.072(7) 0.013(5) 0.055(6) 0.012(5)
N8 0.062(6) 0.038(5) 0.051(6) 0.011(4) 0.036(5) 0.006(4)
O1 0.036(5) 0.183(12) 0.046(5) -0.039(6) 0.023(4) -0.020(6)
O2 0.130(9) 0.029(4) 0.086(7) 0.008(4) 0.069(7) 0.000(5)
O3 0.038(5) 0.220(15) 0.034(4) -0.037(7) 0.023(4) -0.027(7)
O4 0.062(5) 0.100(7) 0.034(4) 0.023(4) 0.025(4) 0.035(5)
O5 0.061(5) 0.097(7) 0.039(4) 0.021(5) 0.025(4) 0.030(5)
O6 0.154(8) 0.047(5) 0.055(5) 0.002(4) 0.022(5) 0.007(5)
O7 0.162(9) 0.048(5) 0.055(5) 0.005(4) 0.032(6) -0.003(6)
O8 0.039(5) 0.095(8) 0.086(7) 0.034(6) 0.022(5) -0.007(5)
O9 0.157(8) 0.045(5) 0.055(5) 0.003(4) 0.017(5) 0.000(5)
O10 0.038(4) 0.055(5) 0.078(6) -0.004(4) 0.009(4) 0.014(4)
O11 0.051(5) 0.188(13) 0.038(5) -0.034(6) 0.021(4) -0.048(7)
O12 0.070(6) 0.053(5) 0.040(4) 0.018(4) 0.014(4) -0.016(4)
O13 0.054(5) 0.048(5) 0.166(9) 0.014(6) 0.040(6) -0.006(4)
O14 0.062(5) 0.053(5) 0.163(9) 0.023(6) 0.044(6) 0.000(4)
O15 0.056(5) 0.049(5) 0.048(4) -0.001(4) 0.030(4) -0.005(4)
O16 0.060(5) 0.047(5) 0.165(9) 0.028(5) 0.035(6) 0.000(4)
O17 0.085(7) 0.060(5) 0.034(4) -0.006(4) 0.003(4) 0.023(5)
O18 0.061(5) 0.084(7) 0.044(5) 0.024(4) 0.026(4) 0.033(5)
O19 0.028(6) 0.024(6) 0.030(7) -0.001(5) 0.001(5) -0.005(5)
O20 0.040(8) 0.024(6) 0.032(7) 0.002(5) 0.013(6) -0.005(6)
O21 0.022(6) 0.026(6) 0.027(6) 0.009(5) 0.010(5) 0.005(5)
O22 0.039(7) 0.021(6) 0.027(6) 0.002(5) 0.008(5) -0.003(5)
Si 0.036(2) 0.0269(18) 0.0322(19) 0.0058(15) 0.0165(16) 0.0021(15)

loop_
_atom_type_symbol
_atom_type_description
_atom_type_scat_dispersion_real
_atom_type_scat_dispersion_imag
_atom_type_scat_source
C C 0.0033 0.0016 'International Tables Vol C Tables 4.2.6.8 and 6.1.1.4'
H H 0.0000 0.0000 'International Tables Vol C Tables 4.2.6.8 and 6.1.1.4'
Cu Cu 0.3201 1.2651 'International Tables Vol C Tables 4.2.6.8 and 6.1.1.4'
Mo Mo -1.6832 0.6857 'International Tables Vol C Tables 4.2.6.8 and 6.1.1.4'
N N 0.0061 0.0033 'International Tables Vol C Tables 4.2.6.8 and 6.1.1.4'
O O 0.0106 0.0060 'International Tables Vol C Tables 4.2.6.8 and 6.1.1.4'
Si Si 0.0817 0.0704 'International Tables Vol C Tables 4.2.6.8 and 6.1.1.4'

loop_
_geom_angle_atom_site_label_1
_geom_angle_atom_site_label_2
_geom_angle_atom_site_label_3
_geom_angle
_geom_angle_site_symmetry_1
_geom_angle_site_symmetry_3
_geom_angle_publ_flag
N1 C1 C2 114.6(18) . . ?
N1 C1 H1 122.7 . . ?
C2 C1 H1 122.7 . . ?
C3 C2 C1 103.0(16) . . ?
C3 C2 H2 128.5 . . ?
C1 C2 H2 128.5 . . ?
N2 C3 C2 110.8(16) . . ?
N2 C3 H3 124.6 . . ?
C2 C3 H3 124.6 . . ?
N2 C4 C5 115.8(13) . . ?
N2 C4 H4A 108.3 . . ?
C5 C4 H4A 108.3 . . ?
N2 C4 H4B 108.3 . . ?
C5 C4 H4B 108.3 . . ?
H4A C4 H4B 107.4 . . ?
C6 C5 C10 117.9(14) . . ?
C6 C5 C4 121.0(14) . . ?
C10 C5 C4 121.0(16) . . ?
C5 C6 C7 120.1(15) . . ?
C5 C6 H6 120.0 . . ?
C7 C6 H6 120.0 . . ?
C8 C7 C6 123.9(16) . . ?
C8 C7 H7 118.0 . . ?
C6 C7 H7 118.0 . . ?
C7 C8 C9 116.9(15) . . ?
C7 C8 C11 123.6(18) . . ?
C9 C8 C11 119.5(16) . . ?
C10 C9 C8 119.5(14) . . ?
C10 C9 H9 120.2 . . ?
C8 C9 H9 120.2 . . ?
C5 C10 C9 121.6(15) . . ?
C5 C10 H10 119.2 . . ?
C9 C10 H10 119.2 . . ?
C8 C11 N4 113.1(15) . . ?
C8 C11 H11A 109.0 . . ?
N4 C11 H11A 109.0 . . ?
C8 C11 H11B 109.0 . . ?
N4 C11 H11B 109.0 . . ?
H11A C11 H11B 107.8 . . ?
N4 C12 C13 107.6(17) . . ?
N4 C12 H12 126.2 . . ?
C13 C12 H12 126.2 . . ?
C12 C13 C14 105.4(16) . . ?
C12 C13 H13 127.3 . . ?
C14 C13 H13 127.3 . . ?
N3 C14 C13 108.4(17) . . ?
N3 C14 H14 125.8 . . ?
C13 C14 H14 125.8 . . ?
N5 C15 C16 110.4(13) . . ?
N5 C15 H15 124.8 . . ?
C16 C15 H15 124.8 . . ?
C17 C16 C15 104.6(12) . . ?
C17 C16 H16 127.7 . . ?
C15 C16 H16 127.7 . . ?
N6 C17 C16 107.7(13) . . ?
N6 C17 H17 126.1 . . ?
C16 C17 H17 126.1 . . ?
N6 C18 C19 114.1(11) . . ?
N6 C18 H18A 108.7 . . ?
C19 C18 H18A 108.7 . . ?
N6 C18 H18B 108.7 . . ?
C19 C18 H18B 108.7 . . ?
H18A C18 H18B 107.6 . . ?
C24 C19 C20 119.5(12) . . ?
C24 C19 C18 121.8(12) . . ?
C20 C19 C18 118.4(12) . . ?
C21 C20 C19 120.4(12) . . ?
C21 C20 H20 119.8 . . ?
C19 C20 H20 119.8 . . ?
C20 C21 C22 121.3(12) . . ?
C20 C21 H21 119.4 . . ?
C22 C21 H21 119.4 . . ?
C23 C22 C21 116.5(11) . . ?
C23 C22 C25 123.8(13) . . ?
C21 C22 C25 119.5(12) . . ?
C24 C23 C22 121.8(13) . . ?
C24 C23 H23 119.1 . . ?
C22 C23 H23 119.1 . . ?
C19 C24 C23 120.5(13) . . ?
C19 C24 H24 119.8 . . ?
C23 C24 H24 119.8 . . ?
N8 C25 C22 114.9(11) . . ?
N8 C25 H25A 108.6 . . ?
C22 C25 H25A 108.6 . . ?
N8 C25 H25B 108.6 . . ?
C22 C25 H25B 108.6 . . ?
H25A C25 H25B 107.5 . . ?
N8 C26 C27 108.3(11) . . ?
N8 C26 H26 125.9 . . ?
C27 C26 H26 125.9 . . ?
C26 C27 C28 106.5(12) . . ?
C26 C27 H27 126.8 . . ?
C28 C27 H27 126.8 . . ?
N7 C28 C27 109.9(11) . . ?
N7 C28 H28 125.0 . . ?
C27 C28 H28 125.0 . . ?
N1 Cu1 N1 166.4(9) . 2 ?
N3 Cu2 N5 165.5(6) . . ?
N7 Cu3 N7 174.8(6) 2 . ?
O2 Mo1 O1 102.8(6) . . ?
O2 Mo1 O4 102.6(5) . . ?
O1 Mo1 O4 96.1(4) . . ?
O2 Mo1 O3 98.9(6) . . ?
O1 Mo1 O3 88.2(4) . . ?
O4 Mo1 O3 156.5(5) . . ?
O2 Mo1 O5 97.0(5) . . ?
O1 Mo1 O5 158.1(5) . . ?
O4 Mo1 O5 88.2(3) . . ?
O3 Mo1 O5 79.8(4) . . ?
O2 Mo1 O22 157.6(5) . . ?
O1 Mo1 O22 65.7(5) . . ?
O4 Mo1 O22 97.9(5) . . ?
O3 Mo1 O22 62.9(5) . . ?
O5 Mo1 O22 92.5(4) . . ?
O2 Mo1 O21 158.8(5) . . ?
O1 Mo1 O21 96.7(5) . . ?
O4 Mo1 O21 66.6(4) . . ?
O3 Mo1 O21 90.0(5) . . ?
O5 Mo1 O21 65.4(4) . . ?
O22 Mo1 O21 41.8(4) . . ?
O8 Mo2 O7 102.4(6) . . ?
O8 Mo2 O18 104.0(5) . . ?
O7 Mo2 O18 97.8(5) . . ?
O8 Mo2 O4 97.8(5) . . ?
O7 Mo2 O4 156.9(5) . . ?
O18 Mo2 O4 88.1(3) . . ?
O8 Mo2 O6 96.3(6) . . ?
O7 Mo2 O6 87.4(4) . . ?
O18 Mo2 O6 157.3(5) . . ?
O4 Mo2 O6 79.3(4) . . ?
O8 Mo2 O20 154.7(5) . . ?
O7 Mo2 O20 63.5(5) . . ?
O18 Mo2 O20 98.9(5) . . ?
O4 Mo2 O20 93.6(5) . . ?
O6 Mo2 O20 63.7(5) . . ?
O8 Mo2 O21 158.4(5) . . ?
O7 Mo2 O21 98.2(5) . . ?
O18 Mo2 O21 66.6(4) . . ?
O4 Mo2 O21 63.6(4) . . ?
O6 Mo2 O21 90.9(5) . . ?
O20 Mo2 O21 44.6(4) . . ?
O10 Mo3 O3 103.7(5) . 7_556 ?
O10 Mo3 O9 100.9(5) . . ?
O3 Mo3 O9 96.1(5) 7_556 . ?
O10 Mo3 O11 99.1(5) . . ?
O3 Mo3 O11 88.9(4) 7_556 . ?
O9 Mo3 O11 157.6(6) . . ?
O10 Mo3 O7 96.9(5) . . ?
O3 Mo3 O7 158.1(6) 7_556 . ?
O9 Mo3 O7 86.9(4) . . ?
O11 Mo3 O7 80.8(5) . . ?
O10 Mo3 O20 152.9(5) . . ?
O3 Mo3 O20 101.2(5) 7_556 . ?
O9 Mo3 O20 66.0(5) . . ?
O11 Mo3 O20 91.6(5) . . ?
O7 Mo3 O20 60.2(5) . . ?
O10 Mo3 O22 157.6(4) . 7_556 ?
O3 Mo3 O22 63.1(5) 7_556 7_556 ?
O9 Mo3 O22 98.6(5) . 7_556 ?
O11 Mo3 O22 64.3(4) . 7_556 ?
O7 Mo3 O22 95.0(5) . 7_556 ?
O20 Mo3 O22 47.9(4) . 7_556 ?
O15 Mo4 O6 101.5(5) . 7_556 ?
O15 Mo4 O13 101.6(5) . . ?
O6 Mo4 O13 96.0(5) 7_556 . ?
O15 Mo4 O9 99.1(5) . 7_556 ?
O6 Mo4 O9 89.1(5) 7_556 7_556 ?
O13 Mo4 O9 157.2(5) . 7_556 ?
O15 Mo4 O16 98.8(5) . . ?
O6 Mo4 O16 158.5(5) 7_556 . ?
O13 Mo4 O16 87.0(4) . . ?
O9 Mo4 O16 80.5(5) 7_556 . ?
O15 Mo4 O20 155.1(4) . 7_556 ?
O6 Mo4 O20 63.4(5) 7_556 7_556 ?
O13 Mo4 O20 99.7(5) . 7_556 ?
O9 Mo4 O20 62.9(5) 7_556 7_556 ?
O16 Mo4 O20 95.1(5) . 7_556 ?
O15 Mo4 O19 154.4(4) . . ?
O6 Mo4 O19 101.1(5) 7_556 . ?
O13 Mo4 O19 64.1(4) . . ?
O9 Mo4 O19 93.1(5) 7_556 . ?
O16 Mo4 O19 61.1(5) . . ?
O20 Mo4 O19 49.6(4) 7_556 . ?
O12 Mo5 O14 103.8(5) . . ?
O12 Mo5 O11 102.0(5) . . ?
O14 Mo5 O11 95.3(5) . . ?
O12 Mo5 O13 98.5(5) . . ?
O14 Mo5 O13 89.7(5) . . ?
O11 Mo5 O13 157.0(5) . . ?
O12 Mo5 O1 96.5(5) . 7_556 ?
O14 Mo5 O1 158.5(6) . 7_556 ?
O11 Mo5 O1 87.0(4) . 7_556 ?
O13 Mo5 O1 80.4(4) . 7_556 ?
O12 Mo5 O19 157.7(5) . . ?
O14 Mo5 O19 63.9(5) . . ?
O11 Mo5 O19 97.9(5) . . ?
O13 Mo5 O19 64.4(5) . . ?
O1 Mo5 O19 94.6(5) 7_556 . ?
O12 Mo5 O22 153.1(4) . 7_556 ?
O14 Mo5 O22 100.9(5) . 7_556 ?
O11 Mo5 O22 65.2(4) . 7_556 ?
O13 Mo5 O22 91.9(5) . 7_556 ?
O1 Mo5 O22 60.7(4) 7_556 7_556 ?
O19 Mo5 O22 47.4(4) . 7_556 ?
O17 Mo6 O5 101.6(5) . . ?
O17 Mo6 O16 101.8(6) . . ?
O5 Mo6 O16 97.6(4) . . ?
O17 Mo6 O18 98.0(5) . . ?
O5 Mo6 O18 87.6(4) . . ?
O16 Mo6 O18 158.0(5) . . ?
O17 Mo6 O14 97.8(5) . . ?
O5 Mo6 O14 158.1(5) . . ?
O16 Mo6 O14 88.1(4) . . ?
O18 Mo6 O14 79.8(4) . . ?
O17 Mo6 O19 155.4(5) . . ?
O5 Mo6 O19 101.0(5) . . ?
O16 Mo6 O19 65.8(5) . . ?
O18 Mo6 O19 92.3(5) . . ?
O14 Mo6 O19 62.0(5) . . ?
O17 Mo6 O21 158.1(5) . . ?
O5 Mo6 O21 66.2(4) . . ?
O16 Mo6 O21 97.9(5) . . ?
O18 Mo6 O21 64.6(4) . . ?
O14 Mo6 O21 92.2(5) . . ?
O19 Mo6 O21 44.7(4) . . ?
C1 N1 N2 101.4(14) . . ?
C1 N1 Cu1 131.8(13) . . ?
N2 N1 Cu1 123.9(10) . . ?
C3 N2 N1 110.1(12) . . ?
C3 N2 C4 128.0(14) . . ?
N1 N2 C4 121.3(12) . . ?
C14 N3 N4 107.4(14) . . ?
C14 N3 Cu2 126.5(13) . . ?
N4 N3 Cu2 124.3(10) . . ?
N3 N4 C12 110.7(15) . . ?
N3 N4 C11 120.0(14) . . ?
C12 N4 C11 128.0(17) . . ?
C15 N5 N6 106.5(11) . . ?
C15 N5 Cu2 126.4(11) . . ?
N6 N5 Cu2 126.0(9) . . ?
C17 N6 N5 110.7(11) . . ?
C17 N6 C18 125.5(13) . . ?
N5 N6 C18 123.1(12) . . ?
C28 N7 N8 105.1(9) . . ?
C28 N7 Cu3 127.1(9) . . ?
N8 N7 Cu3 125.2(8) . . ?
C26 N8 N7 110.3(10) . . ?
C26 N8 C25 126.0(10) . . ?
N7 N8 C25 122.7(11) . . ?
Mo1 O1 Mo5 137.4(7) . 7_556 ?
Mo3 O3 Mo1 137.6(7) 7_556 . ?
Mo1 O4 Mo2 136.3(6) . . ?
Mo6 O5 Mo1 135.2(6) . . ?
Mo4 O6 Mo2 135.8(7) 7_556 . ?
Mo2 O7 Mo3 137.6(8) . . ?
Mo3 O9 Mo4 136.4(7) . 7_556 ?
Mo5 O11 Mo3 137.8(6) . . ?
Mo4 O13 Mo5 137.0(6) . . ?
Mo5 O14 Mo6 135.7(8) . . ?
Mo6 O16 Mo4 136.7(7) . . ?
Mo2 O18 Mo6 137.1(5) . . ?
Si O19 O21 52.1(5) . . ?
Si O19 Mo6 123.6(6) . . ?
O21 O19 Mo6 71.7(6) . . ?
Si O19 Mo5 120.9(6) . . ?
O21 O19 Mo5 131.1(7) . . ?
Mo6 O19 Mo5 97.8(4) . . ?
Si O19 Mo4 117.3(6) . . ?
O21 O19 Mo4 133.4(7) . . ?
Mo6 O19 Mo4 96.4(5) . . ?
Mo5 O19 Mo4 94.5(4) . . ?
Si O20 O21 52.2(5) . . ?
Si O20 Mo2 124.0(7) . . ?
O21 O20 Mo2 72.0(6) . . ?
Si O20 Mo3 119.3(6) . . ?
O21 O20 Mo3 139.5(8) . . ?
Mo2 O20 Mo3 98.6(5) . . ?
Si O20 Mo4 117.4(7) . 7_556 ?
O21 O20 Mo4 125.1(7) . 7_556 ?
Mo2 O20 Mo4 96.8(5) . 7_556 ?
Mo3 O20 Mo4 94.7(5) . 7_556 ?
Si O21 O22 59.2(6) . . ?
Si O21 O20 59.2(6) . . ?
O22 O21 O20 97.6(9) . . ?
Si O21 O19 58.8(6) . . ?
O22 O21 O19 97.0(8) . . ?
O20 O21 O19 93.4(8) . . ?
Si O21 Mo1 125.8(6) . . ?
O22 O21 Mo1 66.7(5) . . ?
O20 O21 Mo1 127.8(7) . . ?
O19 O21 Mo1 136.2(7) . . ?
Si O21 Mo2 122.4(6) . . ?
O22 O21 Mo2 135.9(7) . . ?
O20 O21 Mo2 63.4(5) . . ?
O19 O21 Mo2 122.1(7) . . ?
Mo1 O21 Mo2 93.0(4) . . ?
Si O21 Mo6 122.2(6) . . ?
O22 O21 Mo6 126.5(7) . . ?
O20 O21 Mo6 130.6(7) . . ?
O19 O21 Mo6 63.5(5) . . ?
Mo1 O21 Mo6 92.9(4) . . ?
Mo2 O21 Mo6 91.5(4) . . ?
Si O22 O21 55.8(6) . . ?
Si O22 Mo1 127.1(7) . . ?
O21 O22 Mo1 71.5(6) . . ?
Si O22 Mo3 119.6(6) . 7_556 ?
O21 O22 Mo3 129.0(8) . 7_556 ?
Mo1 O22 Mo3 95.8(5) . 7_556 ?
Si O22 Mo5 118.3(6) . 7_556 ?
O21 O22 Mo5 136.6(8) . 7_556 ?
Mo1 O22 Mo5 95.8(4) . 7_556 ?
Mo3 O22 Mo5 92.7(4) 7_556 7_556 ?
O21 Si O21 180 . 7_556 ?
O21 Si O22 115.0(6) . 7_556 ?
O21 Si O22 65.0(6) 7_556 7_556 ?
O21 Si O22 65.0(6) . . ?
O21 Si O22 115.0(6) 7_556 . ?
O22 Si O22 180 7_556 . ?
O21 Si O19 110.9(6) . 7_556 ?
O21 Si O19 69.1(6) 7_556 7_556 ?
O22 Si O19 107.1(6) 7_556 7_556 ?
O22 Si O19 72.9(6) . 7_556 ?
O21 Si O19 69.1(6) . . ?
O21 Si O19 110.9(6) 7_556 . ?
O22 Si O19 72.9(6) 7_556 . ?
O22 Si O19 107.1(6) . . ?
O19 Si O19 180 7_556 . ?
O21 Si O20 68.6(6) . . ?
O21 Si O20 111.4(6) 7_556 . ?
O22 Si O20 72.8(6) 7_556 . ?
O22 Si O20 107.2(6) . . ?
O19 Si O20 75.4(6) 7_556 . ?
O19 Si O20 104.6(6) . . ?
O21 Si O20 111.4(6) . 7_556 ?
O21 Si O20 68.6(6) 7_556 7_556 ?
O22 Si O20 107.2(6) 7_556 7_556 ?
O22 Si O20 72.8(6) . 7_556 ?
O19 Si O20 104.6(6) 7_556 7_556 ?
O19 Si O20 75.4(6) . 7_556 ?
O20 Si O20 180 . 7_556 ?

loop_
_geom_bond_atom_site_label_1
_geom_bond_atom_site_label_2
_geom_bond_distance
_geom_bond_site_symmetry_2
_geom_bond_publ_flag
C1 N1 1.31(2) . ?
C1 C2 1.36(3) . ?
C1 H1 0.9300 . ?
C2 C3 1.31(2) . ?
C2 H2 0.9300 . ?
C3 N2 1.308(17) . ?
C3 H3 0.9300 . ?
C4 N2 1.489(18) . ?
C4 C5 1.50(2) . ?
C4 H4A 0.9700 . ?
C4 H4B 0.9700 . ?
C5 C6 1.37(2) . ?
C5 C10 1.38(2) . ?
C6 C7 1.38(2) . ?
C6 H6 0.9300 . ?
C7 C8 1.34(2) . ?
C7 H7 0.9300 . ?
C8 C9 1.41(2) . ?
C8 C11 1.48(2) . ?
C9 C10 1.39(2) . ?
C9 H9 0.9300 . ?
C10 H10 0.9300 . ?
C11 N4 1.51(2) . ?
C11 H11A 0.9700 . ?
C11 H11B 0.9700 . ?
C12 N4 1.32(2) . ?
C12 C13 1.33(3) . ?
C12 H12 0.9300 . ?
C13 C14 1.40(3) . ?
C13 H13 0.9300 . ?
C14 N3 1.302(19) . ?
C14 H14 0.9300 . ?
C15 N5 1.324(17) . ?
C15 C16 1.39(2) . ?
C15 H15 0.9300 . ?
C16 C17 1.38(2) . ?
C16 H16 0.9300 . ?
C17 N6 1.332(17) . ?
C17 H17 0.9300 . ?
C18 N6 1.465(17) . ?
C18 C19 1.525(17) . ?
C18 H18A 0.9700 . ?
C18 H18B 0.9700 . ?
C19 C24 1.346(18) . ?
C19 C20 1.374(19) . ?
C20 C21 1.369(19) . ?
C20 H20 0.9300 . ?
C21 C22 1.390(18) . ?
C21 H21 0.9300 . ?
C22 C23 1.382(18) . ?
C22 C25 1.511(16) . ?
C23 C24 1.375(18) . ?
C23 H23 0.9300 . ?
C24 H24 0.9300 . ?
C25 N8 1.451(18) . ?
C25 H25A 0.9700 . ?
C25 H25B 0.9700 . ?
C26 N8 1.346(15) . ?
C26 C27 1.352(18) . ?
C26 H26 0.9300 . ?
C27 C28 1.395(18) . ?
C27 H27 0.9300 . ?
C28 N7 1.352(18) . ?
C28 H28 0.9300 . ?
Cu1 N1 1.825(13) . ?
Cu1 N1 1.825(13) 2 ?
Cu2 N3 1.872(13) . ?
Cu2 N5 1.878(11) . ?
Cu3 N7 1.861(9) 2 ?
Cu3 N7 1.861(9) . ?
Mo1 O2 1.668(8) . ?
Mo1 O1 1.828(9) . ?
Mo1 O4 1.832(8) . ?
Mo1 O3 1.991(8) . ?
Mo1 O5 1.995(8) . ?
Mo1 O22 2.331(12) . ?
Mo1 O21 2.406(12) . ?
Mo2 O8 1.647(9) . ?
Mo2 O7 1.808(10) . ?
Mo2 O18 1.815(8) . ?
Mo2 O4 1.975(9) . ?
Mo2 O6 2.021(10) . ?
Mo2 O20 2.316(13) . ?
Mo2 O21 2.464(12) . ?
Mo3 O10 1.660(8) . ?
Mo3 O3 1.796(11) 7_556 ?
Mo3 O9 1.843(10) . ?
Mo3 O11 1.982(8) . ?
Mo3 O7 2.000(11) . ?
Mo3 O20 2.366(13) . ?
Mo3 O22 2.427(13) 7_556 ?
Mo4 O15 1.654(7) . ?
Mo4 O6 1.820(11) 7_556 ?
Mo4 O13 1.831(11) . ?
Mo4 O9 1.964(10) 7_556 ?
Mo4 O16 2.001(11) . ?
Mo4 O20 2.441(13) 7_556 ?
Mo4 O19 2.446(13) . ?
Mo5 O12 1.665(7) . ?
Mo5 O14 1.796(11) . ?
Mo5 O11 1.816(10) . ?
Mo5 O13 1.965(10) . ?
Mo5 O1 1.999(11) 7_556 ?
Mo5 O19 2.363(12) . ?
Mo5 O22 2.473(12) 7_556 ?
Mo6 O17 1.665(8) . ?
Mo6 O5 1.825(9) . ?
Mo6 O16 1.826(10) . ?
Mo6 O18 1.980(8) . ?
Mo6 O14 2.017(10) . ?
Mo6 O19 2.324(12) . ?
Mo6 O21 2.465(12) . ?
N1 N2 1.383(16) . ?
N3 N4 1.315(18) . ?
N5 N6 1.348(16) . ?
N7 N8 1.382(13) . ?
O1 Mo5 1.999(11) 7_556 ?
O3 Mo3 1.796(11) 7_556 ?
O6 Mo4 1.820(11) 7_556 ?
O9 Mo4 1.964(10) 7_556 ?
O19 Si 1.673(13) . ?
O19 O21 1.827(17) . ?
O20 Si 1.678(13) . ?
O20 O21 1.818(18) . ?
O20 Mo4 2.441(13) 7_556 ?
O21 Si 1.543(12) . ?
O21 O22 1.691(17) . ?
O22 Si 1.603(12) . ?
O22 Mo3 2.427(13) 7_556 ?
O22 Mo5 2.473(12) 7_556 ?
Si O21 1.543(13) 7_556 ?
Si O22 1.603(12) 7_556 ?
Si O19 1.673(13) 7_556 ?
Si O20 1.678(14) 7_556 ?

loop_
_geom_hbond_atom_site_label_D
_geom_hbond_atom_site_label_H
_geom_hbond_atom_site_label_A
_geom_hbond_distance_DH
_geom_hbond_distance_HA
_geom_hbond_distance_DA
_geom_hbond_angle_DHA
_geom_hbond_site_symmetry_A
C4 H4A O11 0.97 2.47 3.30(2) 143.8 .
C10 H10 O1 0.93 2.60 3.43(2) 148.4 7_556
C11 H11B O16 0.97 2.38 3.20(2) 141.6 4
C15 H15 O2 0.93 2.52 3.241(16) 134.7 7_556
C17 H17 O7 0.93 2.49 3.376(19) 159.7 5_566
C18 H18B O6 0.97 2.55 3.44(2) 152.3 5_566
C20 H20 O2 0.93 2.59 3.470(17) 158.5 1_565
C26 H26 O13 0.93 2.53 3.275(15) 137.1 4
